data_1549953
loop_
_publ_author_name
'Li, Ying-Zhou'
'Ganguly, Rakesh'
'Hong, Kar Yiu'
'Li, Yongxin'
'Tessensohn, Malcolm Eugene'
'Webster, Richard'
'Leong, Weng Kee'

_publ_section_title
;
 Stibine-protected Au<sub>13</sub> nanoclusters: syntheses, properties and
 facile conversion to GSH-protected Au<sub>25</sub> nanocluster.
;
_journal_issue 46
_journal_name_full 'Chemical science'
_journal_page_first 8723
_journal_page_last 8730
_journal_paper_doi 10.1039/c8sc03132k
_journal_volume 9
_journal_year 2018
_chemical_formula_sum 'C18 H15 Au Cl Sb'
_chemical_formula_weight 585.47
_space_group_crystal_system orthorhombic
_space_group_IT_number 19
_space_group_name_Hall 'P 2ac 2ab'
_space_group_name_H-M_alt 'P 21 21 21'
_symmetry_space_group_name_Hall 'P 2ac 2ab'
_symmetry_space_group_name_H-M 'P 21 21 21'
_atom_sites_solution_hydrogens geom
_atom_sites_solution_primary dual
_audit_update_record
;
2018-06-28 deposited with the CCDC.
2018-09-17 downloaded from the CCDC.
;
_cell_angle_alpha 90
_cell_angle_beta 90
_cell_angle_gamma 90
_cell_formula_units_Z 4
_cell_length_a 10.9035(3)
_cell_length_b 11.9862(4)
_cell_length_c 12.6785(5)
_cell_measurement_reflns_used 6292
_cell_measurement_temperature 100.(2)
_cell_measurement_theta_max 36.0880
_cell_measurement_theta_min 2.5252
_cell_volume 1656.97(10)
_computing_cell_refinement 'SAINT V8.38A (Bruker AXS Inc., 2017)'
_computing_data_collection 'APEX3 (Bruker AXS Inc., 2017)'
_computing_data_reduction 'SAINT V8.38A (Bruker AXS Inc., 2017)'
_computing_publication_material 'APEX3 (Bruker AXS Inc., 2017)'
_computing_structure_refinement 'SHELXL-2016/6 (Sheldrick, 2016)'
_computing_structure_solution 'XT, VERSION 2014/5'
_diffrn_ambient_temperature 100.(2)
_diffrn_detector_area_resol_mean 7.4074
_diffrn_measured_fraction_theta_full 0.998
_diffrn_measured_fraction_theta_max 0.998
_diffrn_measurement_device_type 'Photon II CPADs detector'
_diffrn_measurement_method 'phi and omega scans'
_diffrn_radiation_monochromator 'Multilayer Mirror'
_diffrn_radiation_type MoK\a
_diffrn_radiation_wavelength 0.71073
_diffrn_reflns_av_R_equivalents 0.0638
_diffrn_reflns_av_unetI/netI 0.0976
_diffrn_reflns_limit_h_max 19
_diffrn_reflns_limit_h_min -10
_diffrn_reflns_limit_k_max 21
_diffrn_reflns_limit_k_min -21
_diffrn_reflns_limit_l_max 22
_diffrn_reflns_limit_l_min -20
_diffrn_reflns_number 25521
_diffrn_reflns_theta_full 39.37
_diffrn_reflns_theta_max 39.37
_diffrn_reflns_theta_min 2.46
_diffrn_source 'Incoatec microfocus source'
_diffrn_source_type 'Bruker D8 Quest'
_exptl_absorpt_coefficient_mu 10.625
_exptl_absorpt_correction_T_max 0.68
_exptl_absorpt_correction_T_min 0.30
_exptl_absorpt_correction_type multi-scan
_exptl_absorpt_process_details
;
SADABS-2016/2 - Bruker AXS area detector scaling and absorption correction
;
_exptl_crystal_colour colourless
_exptl_crystal_density_diffrn 2.347
_exptl_crystal_density_method 'not measured'
_exptl_crystal_description needle
_exptl_crystal_F_000 1080
_exptl_crystal_size_max 0.320
_exptl_crystal_size_mid 0.060
_exptl_crystal_size_min 0.040
_refine_diff_density_max 1.471
_refine_diff_density_min -1.942
_refine_ls_abs_structure_details
;

Flack x determined using 2545 quotients [(I+)-(I-)]/[(I+)+(I-)]
(Parsons, Flack and Wagner, Acta Cryst. B69 (2013) 249-259).
;
_refine_ls_abs_structure_Flack 0.013(6)
_refine_ls_extinction_method none
_refine_ls_goodness_of_fit_ref 0.899
_refine_ls_hydrogen_treatment constr
_refine_ls_matrix_type full
_refine_ls_number_parameters 190
_refine_ls_number_reflns 9830
_refine_ls_number_restraints 0
_refine_ls_restrained_S_all 0.899
_refine_ls_R_factor_all 0.0679
_refine_ls_R_factor_gt 0.0419
_refine_ls_shift/su_max 0.001
_refine_ls_shift/su_mean 0.000
_refine_ls_structure_factor_coef Fsqd
_refine_ls_weighting_details 'w=1/[\s^2^(Fo^2^)] where P=(Fo^2^+2Fc^2^)/3'
_refine_ls_weighting_scheme calc
_refine_ls_wR_factor_gt 0.0637
_refine_ls_wR_factor_ref 0.0736
_reflns_number_gt 7535
_reflns_number_total 9830
_reflns_threshold_expression 'I > 2\s(I)'
_cod_data_source_file c8sc03132k2.cif
_cod_data_source_block lwk614m
_cod_depositor_comments
;
The following automatic conversions were performed:

'_exptl_absorpt_correction_type' value 'Multi-Scan' changed to
'multi-scan' according to
/home/data/users/saulius/crontab/automatic-downloads/rss-feeds/RSC/lib/dictionaries/cif_core.dic
dictionary named 'cif_core.dic' version 2.4.2 from 2011-04-26.

Automatic conversion script
Id: cif_fix_values 4973 2017-02-22 13:04:09Z antanas 

 Adding full bibliography for 1549953--1549957.cif.
;
_cod_database_code 1549953

loop_
_space_group_symop_operation_xyz
'x, y, z'
'-x+1/2, -y, z+1/2'
'-x, y+1/2, -z+1/2'
'x+1/2, -y+1/2, -z'

loop_
_atom_site_type_symbol
_atom_site_label
_atom_site_fract_x
_atom_site_fract_y
_atom_site_fract_z
_atom_site_U_iso_or_equiv
_atom_site_adp_type
_atom_site_calc_flag
_atom_site_refinement_flags_adp
_atom_site_refinement_flags_posn
_atom_site_occupancy
Au Au1 0.73552(2) 0.32114(2) 0.48473(2) 0.01417(5) Uani d . . 1
C C1 0.5966(5) 0.5247(6) 0.2843(5) 0.0123(11) Uani d . . 1
C C2 0.4955(6) 0.4545(5) 0.2932(5) 0.0151(11) Uani d . . 1
H H2 0.494344 0.396977 0.34478 0.018 Uiso calc U R 1
C C3 0.3960(5) 0.4693(6) 0.2258(5) 0.0150(12) Uani d . . 1
H H3 0.326656 0.421587 0.230782 0.018 Uiso calc U R 1
C C4 0.3986(5) 0.5545(5) 0.1510(5) 0.0150(11) Uani d . . 1
H H4 0.331081 0.564557 0.10467 0.018 Uiso calc U R 1
C C5 0.5001(5) 0.6250(6) 0.1439(5) 0.0152(12) Uani d . . 1
H H5 0.501372 0.683862 0.0937 0.018 Uiso calc U R 1
C C6 0.5988(6) 0.6085(6) 0.2105(5) 0.0151(12) Uani d . . 1
H H6 0.668653 0.655482 0.205202 0.018 Uiso calc U R 1
C C7 0.7602(5) 0.6434(5) 0.4720(4) 0.0138(9) Uani d . . 1
C C8 0.6790(6) 0.7310(6) 0.4538(5) 0.0201(13) Uani d . . 1
H H8 0.623803 0.727404 0.395858 0.024 Uiso calc U R 1
C C9 0.6781(6) 0.8235(6) 0.5197(5) 0.0215(12) Uani d . . 1
H H9 0.622347 0.883016 0.507466 0.026 Uiso calc U R 1
C C10 0.7593(6) 0.8280(5) 0.6037(5) 0.0251(13) Uani d . . 1
H H10 0.758524 0.890931 0.649214 0.03 Uiso calc U R 1
C C11 0.8411(6) 0.7429(6) 0.6223(6) 0.0221(14) Uani d . . 1
H H11 0.896852 0.747537 0.679683 0.027 Uiso calc U R 1
C C12 0.8417(6) 0.6505(6) 0.5569(5) 0.0185(13) Uani d . . 1
H H12 0.89787 0.591479 0.569748 0.022 Uiso calc U R 1
C C13 0.8948(5) 0.5057(6) 0.2674(5) 0.0142(12) Uani d . . 1
C C14 0.9376(6) 0.6099(6) 0.2328(6) 0.0193(14) Uani d . . 1
H H14 0.910626 0.676867 0.265519 0.023 Uiso calc U R 1
C C15 1.0211(6) 0.6126(6) 0.1491(6) 0.0231(16) Uani d . . 1
H H15 1.051012 0.682424 0.124701 0.028 Uiso calc U R 1
C C16 1.0606(5) 0.5159(6) 0.1015(6) 0.0218(14) Uani d . . 1
H H16 1.11691 0.519263 0.044391 0.026 Uiso calc U R 1
C C17 1.0183(6) 0.4137(6) 0.1368(6) 0.0225(14) Uani d . . 1
H H17 1.045757 0.34683 0.104325 0.027 Uiso calc U R 1
C C18 0.9358(6) 0.4094(6) 0.2199(6) 0.0211(14) Uani d . . 1
H H18 0.907254 0.339082 0.244326 0.025 Uiso calc U R 1
Cl Cl1 0.71546(15) 0.16374(12) 0.58577(12) 0.0212(3) Uani d . . 1
Sb Sb1 0.75232(4) 0.49586(3) 0.38069(3) 0.01292(7) Uani d . . 1

loop_
_atom_site_aniso_label
_atom_site_aniso_U_11
_atom_site_aniso_U_22
_atom_site_aniso_U_33
_atom_site_aniso_U_12
_atom_site_aniso_U_13
_atom_site_aniso_U_23
Au1 0.01720(9) 0.01288(8) 0.01242(8) 0.00009(9) -0.00299(8) 0.00123(8)
C1 0.014(3) 0.013(3) 0.010(2) 0.000(2) -0.002(2) -0.001(2)
C2 0.019(3) 0.016(3) 0.010(3) -0.002(2) -0.001(2) 0.000(2)
C3 0.013(3) 0.016(3) 0.016(3) -0.002(2) 0.001(2) 0.000(2)
C4 0.016(3) 0.018(3) 0.011(3) 0.002(2) -0.003(2) 0.001(2)
C5 0.017(3) 0.016(3) 0.012(3) 0.000(2) 0.000(2) 0.002(2)
C6 0.016(3) 0.016(3) 0.013(3) -0.003(2) 0.001(2) 0.002(2)
C7 0.014(2) 0.016(2) 0.011(2) 0.001(2) 0.000(2) 0.0000(19)
C8 0.021(3) 0.021(3) 0.019(3) 0.001(3) -0.008(2) -0.003(3)
C9 0.027(3) 0.017(3) 0.021(3) 0.005(3) -0.004(3) 0.000(3)
C10 0.036(4) 0.021(3) 0.018(3) -0.004(4) 0.001(3) -0.006(2)
C11 0.021(3) 0.027(3) 0.019(3) -0.005(3) -0.007(3) -0.001(3)
C12 0.017(3) 0.020(3) 0.018(3) 0.000(2) -0.004(2) 0.002(2)
C13 0.011(2) 0.014(3) 0.017(3) 0.002(2) -0.0034(19) 0.002(2)
C14 0.022(3) 0.017(3) 0.019(4) -0.002(3) 0.002(2) 0.000(3)
C15 0.017(3) 0.019(3) 0.033(4) -0.008(3) 0.005(3) 0.000(3)
C16 0.015(3) 0.029(4) 0.021(3) 0.000(3) 0.002(2) -0.001(3)
C17 0.019(3) 0.027(4) 0.021(4) 0.005(3) 0.002(3) -0.005(3)
C18 0.018(3) 0.019(3) 0.027(4) 0.002(3) 0.000(3) 0.000(3)
Cl1 0.0326(9) 0.0141(6) 0.0167(7) -0.0008(6) -0.0046(6) 0.0031(5)
Sb1 0.01381(15) 0.01275(14) 0.01219(15) -0.00014(15) -0.00158(14) 0.00117(12)

loop_
_atom_type_symbol
_atom_type_description
_atom_type_scat_dispersion_real
_atom_type_scat_dispersion_imag
_atom_type_scat_source
C C 0.0033 0.0016 'International Tables Vol C Tables 4.2.6.8 and 6.1.1.4'
H H 0.0000 0.0000 'International Tables Vol C Tables 4.2.6.8 and 6.1.1.4'
Au Au -2.0133 8.8022 'International Tables Vol C Tables 4.2.6.8 and 6.1.1.4'
Sb Sb -0.5866 1.5461 'International Tables Vol C Tables 4.2.6.8 and 6.1.1.4'
Cl Cl 0.1484 0.1585 'International Tables Vol C Tables 4.2.6.8 and 6.1.1.4'

loop_
_geom_angle_atom_site_label_1
_geom_angle_atom_site_label_2
_geom_angle_atom_site_label_3
_geom_angle
Cl1 Au1 Sb1 177.68(4)
C6 C1 C2 120.7(6)
C6 C1 Sb1 119.9(5)
C2 C1 Sb1 119.3(5)
C1 C2 C3 119.4(6)
C1 C2 H2 120.3
C3 C2 H2 120.3
C2 C3 C4 119.7(6)
C2 C3 H3 120.2
C4 C3 H3 120.2
C3 C4 C5 120.3(6)
C3 C4 H4 119.9
C5 C4 H4 119.9
C6 C5 C4 119.4(6)
C6 C5 H5 120.3
C4 C5 H5 120.3
C1 C6 C5 120.6(6)
C1 C6 H6 119.7
C5 C6 H6 119.7
C8 C7 C12 119.0(5)
C8 C7 Sb1 120.9(4)
C12 C7 Sb1 119.9(4)
C9 C8 C7 120.4(6)
C9 C8 H8 119.8
C7 C8 H8 119.8
C10 C9 C8 119.3(6)
C10 C9 H9 120.4
C8 C9 H9 120.4
C11 C10 C9 121.2(6)
C11 C10 H10 119.4
C9 C10 H10 119.4
C10 C11 C12 119.6(6)
C10 C11 H11 120.2
C12 C11 H11 120.2
C11 C12 C7 120.5(6)
C11 C12 H12 119.8
C7 C12 H12 119.8
C18 C13 C14 120.1(6)
C18 C13 Sb1 119.2(5)
C14 C13 Sb1 120.3(5)
C15 C14 C13 118.3(7)
C15 C14 H14 120.9
C13 C14 H14 120.9
C16 C15 C14 121.1(7)
C16 C15 H15 119.4
C14 C15 H15 119.4
C15 C16 C17 119.9(6)
C15 C16 H16 120.0
C17 C16 H16 120.0
C16 C17 C18 119.8(7)
C16 C17 H17 120.1
C18 C17 H17 120.1
C13 C18 C17 120.8(7)
C13 C18 H18 119.6
C17 C18 H18 119.6
C7 Sb1 C13 107.1(2)
C7 Sb1 C1 102.2(2)
C13 Sb1 C1 100.8(2)
C7 Sb1 Au1 114.68(14)
C13 Sb1 Au1 117.48(18)
C1 Sb1 Au1 112.62(18)

loop_
_geom_bond_atom_site_label_1
_geom_bond_atom_site_label_2
_geom_bond_distance
Au1 Cl1 2.2909(15)
Au1 Sb1 2.4818(4)
C1 C6 1.373(9)
C1 C2 1.392(8)
C1 Sb1 2.120(6)
C2 C3 1.392(8)
C2 H2 0.95
C3 C4 1.394(9)
C3 H3 0.95
C4 C5 1.395(9)
C4 H4 0.95
C5 C6 1.382(9)
C5 H5 0.95
C6 H6 0.95
C7 C8 1.393(8)
C7 C12 1.398(8)
C7 Sb1 2.115(5)
C8 C9 1.389(9)
C8 H8 0.95
C9 C10 1.386(8)
C9 H9 0.95
C10 C11 1.375(9)
C10 H10 0.95
C11 C12 1.383(9)
C11 H11 0.95
C12 H12 0.95
C13 C18 1.377(9)
C13 C14 1.404(9)
C13 Sb1 2.119(6)
C14 C15 1.399(9)
C14 H14 0.95
C15 C16 1.377(10)
C15 H15 0.95
C16 C17 1.383(10)
C16 H16 0.95
C17 C18 1.386(9)
C17 H17 0.95
C18 H18 0.95
